data_1530993
loop_
_publ_author_name
'Weller, M.T.'
'Lines, D.R.'

_publ_section_title
;
 Structure and Oxidation State Relationships in Ternary Copper Oxides
;
_journal_name_full 'Journal of Solid State Chemistry'
_journal_page_first 21
_journal_page_last 29
_journal_volume 82
_journal_year 1989
_chemical_formula_sum 'Cu K O2'
_chemical_name_systematic 'K Cu O2'
_space_group_IT_number 63
_symmetry_space_group_name_Hall '-C 2c 2'
_symmetry_space_group_name_H-M 'C m c m'
_cell_angle_alpha 90
_cell_angle_beta 90
_cell_angle_gamma 90
_cell_formula_units_Z 4
_cell_length_a 4.375
_cell_length_b 11.699
_cell_length_c 5.417
_cell_volume 277.259
_citation_journal_id_ASTM JSSCBI
_cod_data_source_file Weller_JSSCBI_1989_1833.cif
_cod_data_source_block Cu1K1O2
_cod_original_formula_sum 'Cu1 K1 O2'
_cod_database_code 1530993

loop_
_symmetry_equiv_pos_as_xyz
x,y,z
-x,-y,z+1/2
x,-y,-z
-x,y,-z+1/2
-x,-y,-z
x,y,-z-1/2
-x,y,z
x,-y,z-1/2
x+1/2,y+1/2,z
-x+1/2,-y+1/2,z+1/2
x+1/2,-y+1/2,-z
-x+1/2,y+1/2,-z+1/2
-x+1/2,-y+1/2,-z
x+1/2,y+1/2,-z-1/2
-x+1/2,y+1/2,z
x+1/2,-y+1/2,z-1/2

loop_
_atom_site_label
_atom_site_type_symbol
_atom_site_fract_x
_atom_site_fract_y
_atom_site_fract_z
_atom_site_occupancy
_atom_site_U_iso_or_equiv
Cu1 Cu+3 0 0.0059 0.25 1 0.0
K1 K+1 0 0.3005 0.25 1 0.0
O1 O-2 0 0.1049 0 1 0.0
